data_1533840
loop_
_publ_author_name
'Szytula, A.'
'Zygmunt, A.'
'Wawrzynska, E.'

_publ_section_title
;
 Crystal structure and magnetic properties of Gd Co6 X6 (X = Ge, Sn)and Tb
 Co6 Ge6
;
_journal_name_full 'Journal of Alloys Compd.'
_journal_page_first L16
_journal_page_last L18
_journal_volume 366
_journal_year 2004
_chemical_formula_sum 'Co3 Gd0.42 Ge3'
_chemical_name_systematic 'Gd0.42 Co3 Ge3'
_space_group_IT_number 191
_symmetry_space_group_name_Hall '-P 6 2'
_symmetry_space_group_name_H-M 'P 6/m m m'
_cell_angle_alpha 90
_cell_angle_beta 90
_cell_angle_gamma 120
_cell_formula_units_Z 1
_cell_length_a 5.0864
_cell_length_b 5.0864
_cell_length_c 3.9194
_cell_volume 87.816
_citation_journal_id_ASTM JALCEU
_cod_data_source_file Szytula_JALCEU_2004_1389.cif
_cod_data_source_block Co3Gd0.42Ge3
_cod_original_cell_volume 87.81551
_cod_database_code 1533840

loop_
_symmetry_equiv_pos_as_xyz
x,y,z
x-y,x,z
-y,x-y,z
-x,-y,z
-x+y,-x,z
y,-x+y,z
-y,-x,-z
x-y,-y,-z
x,x-y,-z
y,x,-z
-x+y,y,-z
-x,-x+y,-z
-x,-y,-z
-x+y,-x,-z
y,-x+y,-z
x,y,-z
x-y,x,-z
-y,x-y,-z
y,x,z
-x+y,y,z
-x,-x+y,z
-y,-x,z
x-y,-y,z
x,x-y,z

loop_
_atom_site_label
_atom_site_type_symbol
_atom_site_fract_x
_atom_site_fract_y
_atom_site_fract_z
_atom_site_occupancy
_atom_site_U_iso_or_equiv
Gd1 Gd 0 0 0 0.42 0.0
Ge1 Ge 0 0 0.314 0.5 0.0
Ge2 Ge 0.3333 0.6667 0 1 0.0
Co1 Co 0.5 0 0.5 1 0.0
